data_4329091
loop_
_publ_author_name
'Vasile Lozan'
'Jochen Lach'
'Berthold Kersting'

_publ_contact_author_address
; Institut fuer Anorganische Chemie
  Universitaet Leipzig, Johannisallee 29
  04103 Leipzig
  Germany
;
_publ_contact_author_email b.kersting@uni-leipzig.de
_publ_contact_author_fax '+49/(0)341/973 6199'
_publ_contact_author_name 'Prof. Dr Berthold Kersting'
_publ_contact_author_phone '+49/(0)341/973 6143'
_publ_section_title
;
 Synthesis, Structure, and Reactivity of Dinuclear Nickel
 Amino-Thiophenolate Complexes Bearing Bridging VO2(OH)2- and VO2(OR)2-
 Coligands
;
_journal_name_full 'Inorganic Chemistry'
_journal_page_first 5213
_journal_page_last 5223
_journal_paper_doi 10.1021/ic300085f
_journal_volume 51
_journal_year 2012
_chemical_compound_source
;
 Crystals were grown by recystallization from acetonitrile 
;
_chemical_formula_structural
;
[Ni2L(u-O2V(OCH2CH2)2O)][BPh4].xCH3CN 
;
_chemical_formula_sum 'C66 H92 B N6 Ni2 O5 S2 V'
_chemical_formula_weight 1292.75
_space_group_IT_number 2
_symmetry_cell_setting triclinic
_symmetry_space_group_name_Hall '-P 1'
_symmetry_space_group_name_H-M 'P -1'
_atom_sites_solution_hydrogens geom
_atom_sites_solution_primary direct
_atom_sites_solution_secondary difmap
_cell_angle_alpha 64.01(3)
_cell_angle_beta 72.20(3)
_cell_angle_gamma 66.46(3)
_cell_formula_units_Z 2
_cell_length_a 16.016(2)
_cell_length_b 16.114(2)
_cell_length_c 16.455(2)
_cell_measurement_temperature 213(2)
_cell_volume 3455.3(13)
_computing_structure_refinement 'SHELXL-97 (Sheldrick, 1997)'
_computing_structure_solution 'SHELXS-97 (Sheldrick, 1990)'
_diffrn_ambient_temperature 213(2)
_diffrn_measured_fraction_theta_full 0.792
_diffrn_measured_fraction_theta_max 0.792
_diffrn_measurement_device_type BRUKER-AXS
_diffrn_measurement_method hemisphere
_diffrn_radiation_monochromator graphite
_diffrn_radiation_source 'fine-focus sealed tube'
_diffrn_radiation_type MoK\a
_diffrn_radiation_wavelength 0.71073
_diffrn_reflns_av_R_equivalents 0.0000
_diffrn_reflns_av_sigmaI/netI 0.1974
_diffrn_reflns_limit_h_max 21
_diffrn_reflns_limit_h_min -20
_diffrn_reflns_limit_k_max 20
_diffrn_reflns_limit_k_min -18
_diffrn_reflns_limit_l_max 21
_diffrn_reflns_limit_l_min 0
_diffrn_reflns_number 14468
_diffrn_reflns_theta_full 28.93
_diffrn_reflns_theta_max 28.93
_diffrn_reflns_theta_min 1.48
_exptl_absorpt_coefficient_mu 0.782
_exptl_absorpt_correction_T_max 0.8593
_exptl_absorpt_correction_T_min 0.7993
_exptl_absorpt_correction_type empirical
_exptl_absorpt_process_details SADABS
_exptl_crystal_colour yellow-green
_exptl_crystal_density_diffrn 1.243
_exptl_crystal_description block
_exptl_crystal_F_000 1372
_exptl_crystal_size_max 0.30
_exptl_crystal_size_mid 0.25
_exptl_crystal_size_min 0.20
_platon_squeeze_details
;
;
_refine_diff_density_max 1.204
_refine_diff_density_min -1.739
_refine_diff_density_rms 0.118
_refine_ls_extinction_method none
_refine_ls_goodness_of_fit_ref 0.800
_refine_ls_hydrogen_treatment constr
_refine_ls_matrix_type full
_refine_ls_number_parameters 712
_refine_ls_number_reflns 14468
_refine_ls_number_restraints 7
_refine_ls_restrained_S_all 0.802
_refine_ls_R_factor_all 0.1956
_refine_ls_R_factor_gt 0.0888
_refine_ls_shift/su_max 0.003
_refine_ls_shift/su_mean 0.000
_refine_ls_structure_factor_coef Fsqd
_refine_ls_weighting_details 'calc w=1/[\s^2^(Fo^2^)+(0.1453P)^2^+0.0000P] where P=(Fo^2^+2Fc^2^)/3'
_refine_ls_weighting_scheme calc
_refine_ls_wR_factor_gt 0.2271
_refine_ls_wR_factor_ref 0.2678
_reflns_number_gt 5005
_reflns_number_total 14468
_reflns_threshold_expression >2sigma(I)
_cod_data_source_file ic300085f_si_001_5.cif
_cod_data_source_block 7
_cod_original_cell_volume 3455(1)
_cod_database_code 4329091

loop_
_symmetry_equiv_pos_as_xyz
'x, y, z'
'-x, -y, -z'

loop_
_atom_site_label
_atom_site_type_symbol
_atom_site_fract_x
_atom_site_fract_y
_atom_site_fract_z
_atom_site_U_iso_or_equiv
_atom_site_adp_type
_atom_site_occupancy
_atom_site_symmetry_multiplicity
_atom_site_calc_flag
_atom_site_refinement_flags
Ni1 Ni 0.62596(6) 0.60400(7) 0.74602(6) 0.0384(3) Uani 1 1 d .
Ni2 Ni 0.78821(6) 0.70434(6) 0.74027(6) 0.0393(3) Uani 1 1 d .
S1 S 0.63671(13) 0.76681(13) 0.69709(13) 0.0436(5) Uani 1 1 d .
S2 S 0.79353(13) 0.57795(13) 0.69046(13) 0.0441(5) Uani 1 1 d .
V V 0.68555(18) 0.5727(2) 0.9426(2) 0.1419(10) Uani 1 1 d .
O1 O 0.6385(4) 0.5638(4) 0.8766(3) 0.0531(14) Uani 1 1 d .
O2 O 0.7471(3) 0.6354(4) 0.8743(4) 0.0518(14) Uani 1 1 d .
N1 N 0.4734(4) 0.6613(5) 0.7843(5) 0.0465(16) Uani 1 1 d .
N2 N 0.5867(5) 0.6208(4) 0.6244(5) 0.0543(18) Uani 1 1 d .
N3 N 0.6466(4) 0.4456(4) 0.7783(4) 0.0398(15) Uani 1 1 d .
N4 N 0.9367(4) 0.6234(5) 0.7665(5) 0.058(2) Uani 1 1 d .
N5 N 0.8566(5) 0.7865(5) 0.6136(5) 0.059(2) Uani 1 1 d .
N6 N 0.7566(4) 0.8360(4) 0.7747(4) 0.0438(16) Uani 1 1 d .
C1 C 0.5589(5) 0.8172(5) 0.7764(5) 0.0390(17) Uani 1 1 d .
C2 C 0.4719(5) 0.8080(5) 0.8079(5) 0.0377(17) Uani 1 1 d .
C3 C 0.4102(5) 0.8484(5) 0.8708(5) 0.0429(18) Uani 1 1 d .
H3 H 0.3517 0.8395 0.8917 0.051 Uiso 1 1 calc R
C4 C 0.4324(5) 0.9015(5) 0.9034(5) 0.0398(17) Uani 1 1 d .
C5 C 0.5189(5) 0.9152(5) 0.8671(5) 0.0462(19) Uani 1 1 d .
H5 H 0.5348 0.9538 0.8857 0.055 Uiso 1 1 calc R
C6 C 0.5824(5) 0.8749(5) 0.8051(5) 0.0396(18) Uani 1 1 d .
C7 C 0.4375(5) 0.7680(6) 0.7617(6) 0.053(2) Uani 1 1 d .
H7A H 0.3701 0.7865 0.7772 0.063 Uiso 1 1 calc R
H7B H 0.4526 0.7997 0.6953 0.063 Uiso 1 1 calc R
C8 C 0.4373(7) 0.6148(7) 0.8857(7) 0.088(4) Uani 1 1 d .
H8A H 0.3704 0.6396 0.8961 0.133 Uiso 1 1 calc R
H8B H 0.4618 0.6305 0.9223 0.133 Uiso 1 1 calc R
H8C H 0.4566 0.5449 0.9028 0.133 Uiso 1 1 calc R
C9 C 0.4368(6) 0.6401(8) 0.7251(9) 0.085(4) Uani 1 1 d .
H9A H 0.4422 0.5710 0.7506 0.102 Uiso 1 1 calc R
H9B H 0.3712 0.6774 0.7246 0.102 Uiso 1 1 calc R
C10 C 0.4865(7) 0.6648(8) 0.6316(8) 0.088(4) Uani 1 1 d .
H10A H 0.4722 0.7355 0.6034 0.106 Uiso 1 1 calc R
H10B H 0.4641 0.6442 0.5966 0.106 Uiso 1 1 calc R
C11 C 0.6314(9) 0.6803(8) 0.5375(6) 0.102(4) Uani 1 1 d .
H11A H 0.6970 0.6597 0.5383 0.153 Uiso 1 1 calc R
H11B H 0.6046 0.7482 0.5308 0.153 Uiso 1 1 calc R
H11C H 0.6218 0.6719 0.4865 0.153 Uiso 1 1 calc R
C12 C 0.6142(6) 0.5242(5) 0.6213(6) 0.057(2) Uani 1 1 d .
H12A H 0.6796 0.5063 0.5947 0.068 Uiso 1 1 calc R
H12B H 0.5790 0.5267 0.5804 0.068 Uiso 1 1 calc R
C13 C 0.5999(6) 0.4461(6) 0.7131(6) 0.055(2) Uani 1 1 d .
H13A H 0.5338 0.4580 0.7366 0.067 Uiso 1 1 calc R
H13B H 0.6250 0.3827 0.7065 0.067 Uiso 1 1 calc R
C14 C 0.6119(6) 0.3910(6) 0.8728(5) 0.054(2) Uani 1 1 d .
H14A H 0.5453 0.4176 0.8848 0.081 Uiso 1 1 calc R
H14B H 0.6390 0.3960 0.9152 0.081 Uiso 1 1 calc R
H14C H 0.6287 0.3233 0.8809 0.081 Uiso 1 1 calc R
C15 C 0.7452(5) 0.3908(5) 0.7612(5) 0.0423(18) Uani 1 1 d .
H15A H 0.7669 0.4167 0.6953 0.051 Uiso 1 1 calc R
H15B H 0.7496 0.3232 0.7770 0.051 Uiso 1 1 calc R
C16 C 0.8104(5) 0.3902(5) 0.8095(5) 0.0412(18) Uani 1 1 d .
C17 C 0.8446(5) 0.4678(5) 0.7764(5) 0.0373(17) Uani 1 1 d .
C18 C 0.9207(5) 0.4573(5) 0.8065(5) 0.0428(19) Uani 1 1 d .
C19 C 0.9555(5) 0.3740(5) 0.8779(6) 0.054(2) Uani 1 1 d .
H19 H 1.0055 0.3692 0.9000 0.065 Uiso 1 1 calc R
C20 C 0.9197(6) 0.2980(6) 0.9176(6) 0.060(2) Uani 1 1 d .
C21 C 0.8474(5) 0.3070(5) 0.8812(5) 0.047(2) Uani 1 1 d .
H21 H 0.8227 0.2553 0.9057 0.057 Uiso 1 1 calc R
C22 C 0.9744(5) 0.5293(5) 0.7541(6) 0.053(2) Uani 1 1 d .
H22A H 1.0364 0.4977 0.7709 0.064 Uiso 1 1 calc R
H22B H 0.9814 0.5423 0.6887 0.064 Uiso 1 1 calc R
C23 C 0.9542(7) 0.6028(7) 0.8593(8) 0.082(3) Uani 1 1 d .
H23A H 0.9152 0.5658 0.9064 0.123 Uiso 1 1 calc R
H23B H 0.9402 0.6635 0.8670 0.123 Uiso 1 1 calc R
H23C H 1.0184 0.5656 0.8644 0.123 Uiso 1 1 calc R
C24 C 0.9912(7) 0.6866(7) 0.6921(9) 0.091(4) Uani 1 1 d .
H24A H 0.9884 0.7378 0.7107 0.109 Uiso 1 1 calc R
H24B H 1.0559 0.6474 0.6833 0.109 Uiso 1 1 calc R
C25 C 0.9551(7) 0.7314(7) 0.6046(8) 0.091(4) Uani 1 1 d .
H25A H 0.9898 0.7749 0.5589 0.110 Uiso 1 1 calc R
H25B H 0.9649 0.6803 0.5825 0.110 Uiso 1 1 calc R
C26 C 0.8207(9) 0.8077(9) 0.5307(7) 0.099(4) Uani 1 1 d .
H26A H 0.8592 0.8379 0.4762 0.149 Uiso 1 1 calc R
H26B H 0.7579 0.8513 0.5323 0.149 Uiso 1 1 calc R
H26C H 0.8216 0.7476 0.5296 0.149 Uiso 1 1 calc R
C27 C 0.8414(6) 0.8814(6) 0.6176(6) 0.063(3) Uani 1 1 d .
H27A H 0.8948 0.9037 0.5813 0.076 Uiso 1 1 calc R
H27B H 0.7873 0.9286 0.5891 0.076 Uiso 1 1 calc R
C28 C 0.8277(6) 0.8808(6) 0.7101(7) 0.070(3) Uani 1 1 d .
H28A H 0.8096 0.9478 0.7068 0.084 Uiso 1 1 calc R
H28B H 0.8863 0.8452 0.7338 0.084 Uiso 1 1 calc R
C29 C 0.7638(6) 0.8177(6) 0.8690(6) 0.062(2) Uani 1 1 d .
H29A H 0.7541 0.8786 0.8744 0.093 Uiso 1 1 calc R
H29B H 0.8245 0.7740 0.8825 0.093 Uiso 1 1 calc R
H29C H 0.7173 0.7886 0.9120 0.093 Uiso 1 1 calc R
C30 C 0.6659(5) 0.9084(5) 0.7543(6) 0.048(2) Uani 1 1 d .
H30A H 0.6658 0.9308 0.6885 0.057 Uiso 1 1 calc R
H30B H 0.6593 0.9644 0.7677 0.057 Uiso 1 1 calc R
C31 C 0.3633(6) 0.9519(6) 0.9693(6) 0.052(2) Uani 1 1 d .
C32 C 0.4026(7) 0.9119(7) 1.0588(6) 0.077(3) Uani 1 1 d .
H32A H 0.4609 0.9241 1.0448 0.116 Uiso 1 1 calc R
H32B H 0.4122 0.8425 1.0877 0.116 Uiso 1 1 calc R
H32C H 0.3594 0.9439 1.1001 0.116 Uiso 1 1 calc R
C33 C 0.3490(7) 1.0619(6) 0.9259(6) 0.075(3) Uani 1 1 d .
H33A H 0.3237 1.0890 0.8698 0.113 Uiso 1 1 calc R
H33B H 0.4077 1.0733 0.9122 0.113 Uiso 1 1 calc R
H33C H 0.3066 1.0927 0.9683 0.113 Uiso 1 1 calc R
C34 C 0.2709(6) 0.9326(8) 0.9950(7) 0.079(3) Uani 1 1 d .
H34A H 0.2279 0.9690 1.0329 0.119 Uiso 1 1 calc R
H34B H 0.2798 0.8638 1.0288 0.119 Uiso 1 1 calc R
H34C H 0.2465 0.9528 0.9399 0.119 Uiso 1 1 calc R
C35 C 0.9585(9) 0.2055(8) 0.9974(8) 0.104(4) Uani 1 1 d .
C36 C 1.0205(11) 0.2138(10) 1.0409(10) 0.176(8) Uani 1 1 d .
H36A H 1.0727 0.2296 0.9957 0.264 Uiso 1 1 calc R
H36B H 1.0422 0.1526 1.0897 0.264 Uiso 1 1 calc R
H36C H 0.9876 0.2647 1.0660 0.264 Uiso 1 1 calc R
C37 C 0.8781(10) 0.1690(10) 1.0675(8) 0.139(6) Uani 1 1 d .
H37A H 0.9034 0.1066 1.1133 0.208 Uiso 1 1 calc R
H37B H 0.8407 0.1622 1.0357 0.208 Uiso 1 1 calc R
H37C H 0.8403 0.2155 1.0970 0.208 Uiso 1 1 calc R
C38 C 1.0194(13) 0.1237(10) 0.9466(12) 0.218(10) Uani 1 1 d .
H38A H 1.0652 0.1480 0.8971 0.327 Uiso 1 1 calc R
H38B H 0.9781 0.1129 0.9223 0.327 Uiso 1 1 calc R
H38C H 1.0499 0.0630 0.9911 0.327 Uiso 1 1 calc R
O3 O 0.7547(8) 0.4490(9) 1.0100(8) 0.175(2) Uani 1 1 d D
O4 O 0.5860(8) 0.6336(9) 1.0137(8) 0.175(2) Uani 1 1 d D
O5 O 0.7478(8) 0.5850(9) 1.0854(8) 0.175(2) Uani 1 1 d D
C39 C 0.8086(12) 0.4304(13) 1.0883(11) 0.175(2) Uani 1 1 d D
H39A H 0.8259 0.3607 1.1245 0.210 Uiso 1 1 calc R
H39B H 0.8660 0.4464 1.0572 0.210 Uiso 1 1 calc R
C40 C 0.7687(13) 0.4750(11) 1.1443(12) 0.175(2) Uani 1 1 d D
H40A H 0.8089 0.4561 1.1880 0.210 Uiso 1 1 calc R
H40B H 0.7114 0.4599 1.1784 0.210 Uiso 1 1 calc R
C41 C 0.6527(11) 0.6310(13) 1.1315(12) 0.175(2) Uani 1 1 d D
H41A H 0.6258 0.5808 1.1780 0.210 Uiso 1 1 calc R
H41B H 0.6571 0.6700 1.1611 0.210 Uiso 1 1 calc R
C42 C 0.6057(12) 0.6820(13) 1.0714(11) 0.175(2) Uani 1 1 d D
H42A H 0.6346 0.7316 1.0274 0.210 Uiso 1 1 calc R
H42B H 0.5457 0.7160 1.0991 0.210 Uiso 1 1 calc R
B1 B 0.2536(6) 0.7629(6) 0.4640(6) 0.046(2) Uani 1 1 d .
C101 C 0.1769(5) 0.8415(5) 0.3963(5) 0.0404(18) Uani 1 1 d .
C102 C 0.0942(5) 0.9012(5) 0.4278(5) 0.0362(17) Uani 1 1 d .
H102 H 0.0849 0.9004 0.4873 0.043 Uiso 1 1 calc R
C104 C 0.0353(6) 0.9638(7) 0.2887(6) 0.064(3) Uani 1 1 d .
H104 H -0.0123 1.0034 0.2534 0.077 Uiso 1 1 calc R
C103 C 0.0246(6) 0.9620(6) 0.3742(6) 0.055(2) Uani 1 1 d .
H103 H -0.0297 1.0018 0.3976 0.066 Uiso 1 1 calc R
C105 C 0.1171(7) 0.9067(7) 0.2532(6) 0.071(3) Uani 1 1 d .
H105 H 0.1258 0.9082 0.1935 0.085 Uiso 1 1 calc R
C106 C 0.1845(6) 0.8482(6) 0.3071(6) 0.060(2) Uani 1 1 d .
H106 H 0.2394 0.8102 0.2823 0.072 Uiso 1 1 calc R
C201 C 0.3586(5) 0.7418(5) 0.4074(5) 0.0422(18) Uani 1 1 d .
C202 C 0.4277(5) 0.6535(5) 0.4297(5) 0.0417(18) Uani 1 1 d .
H202 H 0.4129 0.5999 0.4782 0.050 Uiso 1 1 calc R
C203 C 0.5167(5) 0.6403(6) 0.3843(5) 0.049(2) Uani 1 1 d .
H203 H 0.5607 0.5786 0.4026 0.059 Uiso 1 1 calc R
C204 C 0.5425(6) 0.7155(7) 0.3129(6) 0.060(2) Uani 1 1 d .
H204 H 0.6039 0.7064 0.2829 0.072 Uiso 1 1 calc R
C205 C 0.4772(6) 0.8040(7) 0.2862(6) 0.074(3) Uani 1 1 d .
H205 H 0.4935 0.8570 0.2380 0.088 Uiso 1 1 calc R
C206 C 0.3864(6) 0.8154(6) 0.3306(6) 0.068(3) Uani 1 1 d .
H206 H 0.3415 0.8755 0.3081 0.081 Uiso 1 1 calc R
C301 C 0.2269(5) 0.6589(6) 0.5163(6) 0.057(2) Uani 1 1 d .
C302 C 0.1731(6) 0.6370(6) 0.4807(7) 0.070(3) Uani 1 1 d .
H302 H 0.1486 0.6843 0.4276 0.084 Uiso 1 1 calc R
C303 C 0.1534(8) 0.5495(8) 0.5188(10) 0.104(5) Uani 1 1 d .
H303 H 0.1179 0.5363 0.4925 0.125 Uiso 1 1 calc R
C304 C 0.1903(10) 0.4815(9) 0.6000(11) 0.119(6) Uani 1 1 d .
H304 H 0.1791 0.4212 0.6288 0.143 Uiso 1 1 calc R
C305 C 0.2412(8) 0.5021(9) 0.6363(9) 0.099(5) Uani 1 1 d .
H305 H 0.2642 0.4575 0.6909 0.119 Uiso 1 1 calc R
C306 C 0.2585(6) 0.5873(6) 0.5935(7) 0.075(3) Uani 1 1 d .
H306 H 0.2960 0.5985 0.6192 0.090 Uiso 1 1 calc R
C401 C 0.2488(6) 0.8064(6) 0.5385(6) 0.055(2) Uani 1 1 d .
C402 C 0.1877(6) 0.7895(8) 0.6249(7) 0.071(3) Uani 1 1 d .
H402 H 0.1541 0.7466 0.6413 0.085 Uiso 1 1 calc R
C403 C 0.1769(8) 0.8322(10) 0.6825(9) 0.104(5) Uani 1 1 d .
H403 H 0.1350 0.8206 0.7374 0.125 Uiso 1 1 calc R
C404 C 0.2279(10) 0.8943(10) 0.6612(11) 0.112(6) Uani 1 1 d .
H404 H 0.2204 0.9249 0.7013 0.135 Uiso 1 1 calc R
C405 C 0.2884(9) 0.9096(8) 0.5814(9) 0.091(4) Uani 1 1 d .
H405 H 0.3238 0.9502 0.5670 0.110 Uiso 1 1 calc R
C406 C 0.2985(7) 0.8664(6) 0.5212(8) 0.073(3) Uani 1 1 d .
H406 H 0.3407 0.8785 0.4666 0.087 Uiso 1 1 calc R

loop_
_atom_site_aniso_label
_atom_site_aniso_U_11
_atom_site_aniso_U_22
_atom_site_aniso_U_33
_atom_site_aniso_U_23
_atom_site_aniso_U_13
_atom_site_aniso_U_12
Ni1 0.0396(6) 0.0374(5) 0.0446(6) -0.0216(4) -0.0117(4) -0.0066(4)
Ni2 0.0376(5) 0.0337(5) 0.0451(6) -0.0177(4) 0.0042(4) -0.0136(4)
S1 0.0461(11) 0.0384(10) 0.0485(12) -0.0250(9) -0.0067(9) -0.0056(9)
S2 0.0454(11) 0.0321(10) 0.0487(13) -0.0148(9) -0.0042(9) -0.0083(8)
V 0.1100(19) 0.134(2) 0.207(3) -0.076(2) -0.024(2) -0.0470(18)
O1 0.056(3) 0.080(4) 0.050(3) -0.029(3) -0.012(3) -0.038(3)
O2 0.046(3) 0.051(3) 0.053(3) -0.007(3) 0.003(3) -0.031(3)
N1 0.042(4) 0.050(4) 0.064(5) -0.035(3) -0.011(3) -0.013(3)
N2 0.066(5) 0.031(3) 0.070(5) -0.025(3) -0.030(4) 0.002(3)
N3 0.044(4) 0.035(3) 0.043(4) -0.014(3) -0.016(3) -0.008(3)
N4 0.039(4) 0.045(4) 0.095(6) -0.032(4) -0.003(4) -0.014(3)
N5 0.063(5) 0.042(4) 0.068(5) -0.031(4) 0.021(4) -0.021(4)
N6 0.035(3) 0.037(3) 0.056(4) -0.025(3) 0.011(3) -0.013(3)
C1 0.037(4) 0.028(4) 0.054(5) -0.020(3) -0.009(4) -0.005(3)
C2 0.038(4) 0.032(4) 0.048(5) -0.020(3) -0.015(4) -0.003(3)
C3 0.040(4) 0.045(4) 0.053(5) -0.032(4) 0.002(4) -0.013(4)
C4 0.037(4) 0.036(4) 0.043(5) -0.019(3) -0.005(3) -0.004(3)
C5 0.043(5) 0.044(4) 0.059(5) -0.027(4) -0.002(4) -0.015(4)
C6 0.035(4) 0.031(4) 0.045(5) -0.014(3) 0.001(3) -0.007(3)
C7 0.045(5) 0.057(5) 0.070(6) -0.031(4) -0.022(4) -0.012(4)
C8 0.063(6) 0.069(7) 0.122(10) -0.049(7) 0.022(6) -0.021(5)
C9 0.046(5) 0.098(8) 0.160(11) -0.099(8) -0.036(6) 0.002(5)
C10 0.093(8) 0.092(8) 0.101(9) -0.070(7) -0.065(7) 0.025(6)
C11 0.193(13) 0.086(8) 0.052(7) -0.009(6) -0.040(7) -0.070(9)
C12 0.070(6) 0.043(5) 0.073(6) -0.031(5) -0.039(5) -0.001(4)
C13 0.064(6) 0.042(5) 0.075(6) -0.027(4) -0.031(5) -0.009(4)
C14 0.052(5) 0.048(5) 0.052(5) -0.013(4) 0.001(4) -0.017(4)
C15 0.046(5) 0.032(4) 0.053(5) -0.019(4) -0.015(4) -0.007(3)
C16 0.040(4) 0.038(4) 0.052(5) -0.024(4) -0.003(4) -0.012(3)
C17 0.036(4) 0.027(4) 0.043(4) -0.016(3) 0.002(3) -0.006(3)
C18 0.033(4) 0.033(4) 0.061(5) -0.014(4) -0.008(4) -0.011(3)
C19 0.048(5) 0.042(5) 0.077(6) -0.011(4) -0.034(4) -0.013(4)
C20 0.072(6) 0.036(5) 0.072(6) -0.003(4) -0.037(5) -0.017(4)
C21 0.056(5) 0.031(4) 0.053(5) -0.006(4) -0.021(4) -0.013(4)
C22 0.041(5) 0.041(4) 0.077(6) -0.030(4) 0.002(4) -0.011(4)
C23 0.063(6) 0.078(7) 0.134(10) -0.064(7) -0.034(6) -0.008(5)
C24 0.046(6) 0.058(6) 0.159(12) -0.049(7) 0.030(7) -0.031(5)
C25 0.070(7) 0.049(6) 0.104(9) -0.026(6) 0.053(7) -0.020(5)
C26 0.142(11) 0.118(10) 0.053(7) -0.031(6) 0.024(7) -0.084(9)
C27 0.059(6) 0.043(5) 0.065(6) -0.019(4) 0.027(5) -0.023(4)
C28 0.056(6) 0.055(5) 0.114(9) -0.053(6) 0.023(5) -0.034(5)
C29 0.061(6) 0.074(6) 0.064(6) -0.046(5) -0.011(5) -0.009(5)
C30 0.042(5) 0.039(4) 0.061(6) -0.022(4) 0.001(4) -0.013(4)
C31 0.048(5) 0.063(5) 0.053(5) -0.036(4) 0.008(4) -0.020(4)
C32 0.078(7) 0.085(7) 0.077(7) -0.045(6) -0.001(6) -0.023(6)
C33 0.083(7) 0.054(6) 0.082(7) -0.044(5) 0.003(6) -0.006(5)
C34 0.054(6) 0.114(9) 0.096(8) -0.077(7) 0.020(5) -0.033(6)
C35 0.127(10) 0.070(7) 0.112(10) 0.030(7) -0.085(8) -0.050(7)
C36 0.236(18) 0.136(12) 0.189(15) 0.060(11) -0.174(14) -0.120(13)
C37 0.171(14) 0.149(13) 0.084(9) 0.048(8) -0.080(9) -0.096(11)
C38 0.27(2) 0.059(9) 0.25(2) -0.013(11) -0.162(18) 0.065(12)
O3 0.160(5) 0.193(6) 0.154(6) -0.066(4) -0.015(4) -0.040(5)
O4 0.160(5) 0.193(6) 0.154(6) -0.066(4) -0.015(4) -0.040(5)
O5 0.160(5) 0.193(6) 0.154(6) -0.066(4) -0.015(4) -0.040(5)
C39 0.160(5) 0.193(6) 0.154(6) -0.066(4) -0.015(4) -0.040(5)
C40 0.160(5) 0.193(6) 0.154(6) -0.066(4) -0.015(4) -0.040(5)
C41 0.160(5) 0.193(6) 0.154(6) -0.066(4) -0.015(4) -0.040(5)
C42 0.160(5) 0.193(6) 0.154(6) -0.066(4) -0.015(4) -0.040(5)
B1 0.031(5) 0.037(5) 0.055(6) -0.014(4) 0.004(4) -0.007(4)
C101 0.049(5) 0.031(4) 0.044(5) -0.018(3) -0.004(4) -0.013(3)
C102 0.031(4) 0.044(4) 0.032(4) -0.009(3) -0.003(3) -0.016(3)
C104 0.061(6) 0.063(6) 0.051(6) -0.013(5) -0.024(5) -0.001(5)
C103 0.044(5) 0.051(5) 0.048(5) -0.010(4) -0.001(4) -0.006(4)
C105 0.077(7) 0.085(7) 0.053(6) -0.024(5) -0.021(5) -0.019(6)
C106 0.053(5) 0.067(6) 0.062(6) -0.037(5) -0.003(5) -0.011(5)
C201 0.042(4) 0.029(4) 0.051(5) -0.013(3) -0.008(4) -0.008(3)
C202 0.045(5) 0.038(4) 0.044(5) -0.014(4) -0.009(4) -0.013(4)
C203 0.044(5) 0.048(5) 0.056(5) -0.026(4) -0.009(4) -0.006(4)
C204 0.039(5) 0.072(6) 0.060(6) -0.020(5) 0.004(4) -0.020(5)
C205 0.057(6) 0.063(6) 0.070(7) -0.004(5) 0.001(5) -0.019(5)
C206 0.050(5) 0.047(5) 0.082(7) -0.007(5) -0.013(5) -0.008(4)
C301 0.033(4) 0.049(5) 0.069(6) -0.029(5) 0.013(4) -0.001(4)
C302 0.060(6) 0.054(6) 0.092(8) -0.038(5) 0.021(5) -0.025(5)
C303 0.085(8) 0.072(7) 0.147(12) -0.070(8) 0.070(8) -0.049(7)
C304 0.103(11) 0.056(7) 0.132(13) -0.036(8) 0.073(10) -0.027(8)
C305 0.064(8) 0.078(9) 0.095(10) -0.001(7) 0.015(7) -0.018(6)
C306 0.049(5) 0.048(5) 0.076(7) 0.003(5) 0.004(5) -0.003(4)
C401 0.046(5) 0.043(5) 0.065(6) -0.022(4) -0.027(5) 0.013(4)
C402 0.046(5) 0.093(8) 0.079(7) -0.048(6) -0.018(5) -0.002(5)
C403 0.085(9) 0.127(11) 0.102(9) -0.081(9) -0.048(7) 0.035(8)
C404 0.119(11) 0.099(10) 0.149(13) -0.091(10) -0.098(10) 0.045(8)
C405 0.101(9) 0.063(7) 0.103(10) -0.025(7) -0.054(8) 0.003(6)
C406 0.076(7) 0.047(5) 0.099(8) -0.032(5) -0.036(6) 0.000(5)

loop_
_atom_type_symbol
_atom_type_description
_atom_type_scat_dispersion_real
_atom_type_scat_dispersion_imag
_atom_type_scat_source
C C 0.0033 0.0016 'International Tables Vol C Tables 4.2.6.8 and 6.1.1.4'
H H 0.0000 0.0000 'International Tables Vol C Tables 4.2.6.8 and 6.1.1.4'
B B 0.0013 0.0007 'International Tables Vol C Tables 4.2.6.8 and 6.1.1.4'
N N 0.0061 0.0033 'International Tables Vol C Tables 4.2.6.8 and 6.1.1.4'
O O 0.0106 0.0060 'International Tables Vol C Tables 4.2.6.8 and 6.1.1.4'
S S 0.1246 0.1234 'International Tables Vol C Tables 4.2.6.8 and 6.1.1.4'
V V 0.3005 0.5294 'International Tables Vol C Tables 4.2.6.8 and 6.1.1.4'
Ni Ni 0.3393 1.1124 'International Tables Vol C Tables 4.2.6.8 and 6.1.1.4'

loop_
_geom_angle_atom_site_label_1
_geom_angle_atom_site_label_2
_geom_angle_atom_site_label_3
_geom_angle
O1 Ni1 N2 163.2(2)
O1 Ni1 N1 88.8(2)
N2 Ni1 N1 82.0(3)
O1 Ni1 N3 86.6(2)
N2 Ni1 N3 81.7(2)
N1 Ni1 N3 101.8(2)
O1 Ni1 S1 95.47(16)
N2 Ni1 S1 98.43(18)
N1 Ni1 S1 89.69(17)
N3 Ni1 S1 168.36(16)
O1 Ni1 S2 93.59(16)
N2 Ni1 S2 98.4(2)
N1 Ni1 S2 167.56(17)
N3 Ni1 S2 90.52(16)
S1 Ni1 S2 77.94(7)
O2 Ni2 N5 163.5(3)
O2 Ni2 N6 87.3(2)
N5 Ni2 N6 82.5(2)
O2 Ni2 N4 87.9(2)
N5 Ni2 N4 81.4(3)
N6 Ni2 N4 101.5(2)
O2 Ni2 S1 95.26(16)
N5 Ni2 S1 97.8(2)
N6 Ni2 S1 90.20(17)
N4 Ni2 S1 168.05(19)
O2 Ni2 S2 95.17(16)
N5 Ni2 S2 97.35(19)
N6 Ni2 S2 168.59(18)
N4 Ni2 S2 89.76(18)
S1 Ni2 S2 78.49(7)
C1 S1 Ni2 107.2(3)
C1 S1 Ni1 106.4(2)
Ni2 S1 Ni1 92.80(7)
C17 S2 Ni2 103.2(3)
C17 S2 Ni1 103.0(2)
Ni2 S2 Ni1 90.88(7)
O2 V O1 102.0(3)
O2 V O3 112.0(4)
O1 V O3 109.0(5)
O2 V O4 115.0(5)
O1 V O4 103.6(5)
O3 V O4 113.9(5)
V O1 Ni1 145.2(3)
V O2 Ni2 144.6(4)
C9 N1 C7 107.2(6)
C9 N1 C8 111.5(8)
C7 N1 C8 106.6(6)
C9 N1 Ni1 103.0(5)
C7 N1 Ni1 114.2(5)
C8 N1 Ni1 114.2(5)
C12 N2 C10 110.5(7)
C12 N2 C11 106.9(7)
C10 N2 C11 109.3(8)
C12 N2 Ni1 107.5(5)
C10 N2 Ni1 107.8(5)
C11 N2 Ni1 114.8(6)
C14 N3 C15 105.8(6)
C14 N3 C13 110.3(6)
C15 N3 C13 107.5(6)
C14 N3 Ni1 116.0(4)
C15 N3 Ni1 111.6(4)
C13 N3 Ni1 105.5(4)
C22 N4 C24 105.9(6)
C22 N4 C23 105.9(7)
C24 N4 C23 110.9(8)
C22 N4 Ni2 113.3(5)
C24 N4 Ni2 104.3(6)
C23 N4 Ni2 116.1(5)
C25 N5 C27 111.1(7)
C25 N5 C26 109.1(8)
C27 N5 C26 106.6(7)
C25 N5 Ni2 108.0(6)
C27 N5 Ni2 107.9(5)
C26 N5 Ni2 114.3(6)
C30 N6 C28 107.0(6)
C30 N6 C29 107.8(6)
C28 N6 C29 108.7(7)
C30 N6 Ni2 113.5(5)
C28 N6 Ni2 102.5(4)
C29 N6 Ni2 116.7(5)
C2 C1 C6 118.2(6)
C2 C1 S1 121.8(6)
C6 C1 S1 119.9(5)
C1 C2 C3 121.6(7)
C1 C2 C7 118.9(7)
C3 C2 C7 118.7(7)
C4 C3 C2 121.7(7)
C3 C4 C5 116.4(7)
C3 C4 C31 122.8(7)
C5 C4 C31 120.6(7)
C6 C5 C4 123.2(7)
C5 C6 C1 118.8(7)
C5 C6 C30 120.4(7)
C1 C6 C30 119.6(6)
N1 C7 C2 116.9(6)
C10 C9 N1 111.5(8)
C9 C10 N2 114.4(8)
N2 C12 C13 114.3(7)
N3 C13 C12 109.9(6)
N3 C15 C16 118.4(6)
C17 C16 C21 118.6(7)
C17 C16 C15 120.3(7)
C21 C16 C15 120.6(7)
C18 C17 C16 119.8(7)
C18 C17 S2 120.5(5)
C16 C17 S2 119.6(6)
C17 C18 C19 119.7(6)
C17 C18 C22 120.4(7)
C19 C18 C22 119.4(7)
C20 C19 C18 122.4(7)
C19 C20 C21 117.0(7)
C19 C20 C35 122.2(8)
C21 C20 C35 120.9(7)
C20 C21 C16 122.1(7)
N4 C22 C18 118.0(6)
C25 C24 N4 111.5(9)
N5 C25 C24 112.6(8)
C28 C27 N5 114.8(7)
C27 C28 N6 113.3(7)
N6 C30 C6 116.6(6)
C34 C31 C33 110.3(8)
C34 C31 C4 111.7(7)
C33 C31 C4 110.0(7)
C34 C31 C32 107.5(7)
C33 C31 C32 107.8(7)
C4 C31 C32 109.4(7)
C36 C35 C20 114.7(9)
C36 C35 C37 112.7(11)
C20 C35 C37 110.0(9)
C36 C35 C38 108.5(13)
C20 C35 C38 103.1(10)
C37 C35 C38 107.2(11)
C39 O3 V 122.4(10)
C42 O4 V 118.7(10)
C41 O5 C40 103.7(13)
C40 C39 O3 119.5(16)
C39 C40 O5 106.2(15)
C42 C41 O5 106.4(16)
C41 C42 O4 119.8(18)
C401 B1 C201 108.5(7)
C401 B1 C101 108.8(6)
C201 B1 C101 112.1(6)
C401 B1 C301 110.9(7)
C201 B1 C301 109.1(6)
C101 B1 C301 107.5(7)
C106 C101 C102 114.6(7)
C106 C101 B1 123.7(7)
C102 C101 B1 121.5(7)
C101 C102 C103 122.5(7)
C103 C104 C105 119.7(8)
C104 C103 C102 120.2(8)
C106 C105 C104 118.7(9)
C105 C106 C101 124.2(8)
C202 C201 C206 113.9(7)
C202 C201 B1 125.0(6)
C206 C201 B1 121.1(7)
C203 C202 C201 123.2(7)
C204 C203 C202 121.1(8)
C205 C204 C203 118.6(8)
C204 C205 C206 119.7(8)
C205 C206 C201 123.2(8)
C306 C301 C302 114.1(9)
C306 C301 B1 123.8(9)
C302 C301 B1 122.0(8)
C301 C302 C303 124.1(12)
C302 C303 C304 115.8(13)
C305 C304 C303 120.9(12)
C306 C305 C304 119.0(13)
C305 C306 C301 126.1(12)
C406 C401 C402 115.3(9)
C406 C401 B1 122.5(9)
C402 C401 B1 122.2(8)
C403 C402 C401 122.6(12)
C402 C403 C404 120.1(13)
C405 C404 C403 118.9(12)
C404 C405 C406 120.9(13)
C401 C406 C405 122.2(11)

loop_
_geom_bond_atom_site_label_1
_geom_bond_atom_site_label_2
_geom_bond_distance
Ni1 O1 2.003(5)
Ni1 N2 2.151(7)
Ni1 N1 2.233(6)
Ni1 N3 2.270(6)
Ni1 S1 2.446(2)
Ni1 S2 2.480(2)
Ni2 O2 2.021(5)
Ni2 N5 2.154(6)
Ni2 N6 2.258(6)
Ni2 N4 2.281(7)
Ni2 S1 2.425(2)
Ni2 S2 2.472(2)
S1 C1 1.745(7)
S2 C17 1.780(7)
V O2 1.541(5)
V O1 1.579(5)
V O3 1.866(12)
V O4 1.868(11)
N1 C9 1.485(10)
N1 C7 1.485(9)
N1 C8 1.530(11)
N2 C12 1.460(9)
N2 C10 1.463(11)
N2 C11 1.482(11)
N3 C14 1.471(9)
N3 C15 1.479(9)
N3 C13 1.480(9)
N4 C22 1.474(9)
N4 C24 1.503(11)
N4 C23 1.504(11)
N5 C25 1.468(12)
N5 C27 1.479(10)
N5 C26 1.491(12)
N6 C30 1.478(9)
N6 C28 1.480(9)
N6 C29 1.480(10)
C1 C2 1.373(9)
C1 C6 1.415(10)
C2 C3 1.387(9)
C2 C7 1.507(10)
C3 C4 1.381(10)
C4 C5 1.395(10)
C4 C31 1.543(10)
C5 C6 1.384(10)
C6 C30 1.508(9)
C9 C10 1.459(14)
C12 C13 1.507(11)
C15 C16 1.488(10)
C16 C17 1.389(9)
C16 C21 1.396(10)
C17 C18 1.375(10)
C18 C19 1.383(10)
C18 C22 1.515(10)
C19 C20 1.374(10)
C20 C21 1.391(11)
C20 C35 1.542(12)
C24 C25 1.480(15)
C27 C28 1.466(12)
C31 C34 1.527(11)
C31 C33 1.540(11)
C31 C32 1.547(12)
C35 C36 1.463(14)
C35 C37 1.560(16)
C35 C38 1.68(2)
O3 C39 1.622(14)
O4 C42 1.625(14)
O5 C41 1.527(13)
O5 C40 1.552(13)
C39 C40 1.275(16)
C41 C42 1.212(16)
B1 C401 1.628(13)
B1 C201 1.635(11)
B1 C101 1.647(12)
B1 C301 1.678(12)
C101 C106 1.393(10)
C101 C102 1.395(9)
C102 C103 1.396(10)
C104 C103 1.353(11)
C104 C105 1.395(12)
C105 C106 1.373(12)
C201 C202 1.385(9)
C201 C206 1.402(10)
C202 C203 1.371(10)
C203 C204 1.370(11)
C204 C205 1.363(11)
C205 C206 1.392(11)
C301 C306 1.357(12)
C301 C302 1.393(13)
C302 C303 1.394(12)
C303 C304 1.420(19)
C304 C305 1.351(19)
C305 C306 1.338(14)
C401 C406 1.371(13)
C401 C402 1.441(12)
C402 C403 1.333(14)
C403 C404 1.401(18)
C404 C405 1.362(16)
C405 C406 1.381(15)

loop_
_platon_squeeze_void_nr
_platon_squeeze_void_average_x
_platon_squeeze_void_average_y
_platon_squeeze_void_average_z
_platon_squeeze_void_volume
_platon_squeeze_void_count_electrons
1 0.497 0.003 0.500 485.4 93.9
